data_7702700
loop_
_publ_author_name
'Chakraborty, Soma'
'Laye, Rebecca H.'
'Paul, Rowena L.'
'Gonnade, Rajesh G.'
'Puranik, Vedavati G.'
'Ward, Michael D.'
'Lahiri, Goutam Kumar'

_publ_section_title
;
 A dinuclear bis(bipyridine)ruthenium(ii) complex,
 [(bpy)2RuII{L2--}RuII(bpy)2]2+, incorporating an unusual non-innocent
 bridging ligand containing a p-benzoquinonediimine fragment: synthesis,
 structure, redox, and UV/VIS/NIR and EPR spectroelectrochemical
 properties
;
_journal_issue 6
_journal_name_full 'Journal of the Chemical Society, Dalton Transactions'
_journal_page_first 1172
_journal_paper_doi 10.1039/b107307a
_journal_year 2002
_chemical_formula_sum 'C52 H44 Cl2 N10 O12 Ru2'
_chemical_formula_weight 1274.01
_space_group_IT_number 2
_space_group_name_Hall '-P 1'
_space_group_name_H-M_alt 'P -1'
_symmetry_cell_setting triclinic
_symmetry_space_group_name_H-M 'P -1'
_atom_sites_solution_hydrogens geom
_atom_sites_solution_primary direct
_atom_sites_solution_secondary difmap
_audit_creation_method SHELXL-97
_cell_angle_alpha 83.096(5)
_cell_angle_beta 77.626(5)
_cell_angle_gamma 73.646(5)
_cell_formula_units_Z 2
_cell_length_a 12.320(4)
_cell_length_b 14.781(5)
_cell_length_c 15.394(5)
_cell_measurement_temperature 173(2)
_cell_volume 2622.0(15)
_computing_structure_refinement 'SHELXL-97 (Sheldrick, 1997)'
_computing_structure_solution 'SHELXS-97 (Sheldrick, 1997)'
_diffrn_ambient_temperature 173(2)
_diffrn_measured_fraction_theta_full 0.997
_diffrn_measured_fraction_theta_max 0.997
_diffrn_measurement_device_type 'Siemens SMART Area Detector'
_diffrn_measurement_method '\w rotation with narrow frames (0.3 degrees)'
_diffrn_radiation_monochromator graphite
_diffrn_radiation_source 'fine-focus sealed tube'
_diffrn_radiation_type MoK\a
_diffrn_radiation_wavelength 0.71073
_diffrn_reflns_av_R_equivalents 0.0843
_diffrn_reflns_av_sigmaI/netI 0.1320
_diffrn_reflns_limit_h_max 14
_diffrn_reflns_limit_h_min -14
_diffrn_reflns_limit_k_max 17
_diffrn_reflns_limit_k_min -17
_diffrn_reflns_limit_l_max 18
_diffrn_reflns_limit_l_min -18
_diffrn_reflns_number 22478
_diffrn_reflns_theta_full 25.00
_diffrn_reflns_theta_max 25.00
_diffrn_reflns_theta_min 1.44
_exptl_absorpt_coefficient_mu 0.751
_exptl_absorpt_correction_T_max 0.93
_exptl_absorpt_correction_T_min 0.91
_exptl_absorpt_correction_type 'Empirical, pseudo-azimuthal scan (SADABS)'
_exptl_crystal_colour 'dark purple'
_exptl_crystal_density_diffrn 1.614
_exptl_crystal_density_method 'not measured'
_exptl_crystal_description block
_exptl_crystal_F_000 1288
_exptl_crystal_size_max 0.1
_exptl_crystal_size_mid 0.1
_exptl_crystal_size_min 0.1
_refine_diff_density_max 1.502
_refine_diff_density_min -1.430
_refine_diff_density_rms 0.143
_refine_ls_extinction_method none
_refine_ls_goodness_of_fit_ref 0.957
_refine_ls_hydrogen_treatment mixed
_refine_ls_matrix_type full
_refine_ls_number_parameters 703
_refine_ls_number_reflns 9228
_refine_ls_number_restraints 0
_refine_ls_restrained_S_all 0.957
_refine_ls_R_factor_all 0.1560
_refine_ls_R_factor_gt 0.0772
_refine_ls_shift/su_max 0.008
_refine_ls_shift/su_mean 0.000
_refine_ls_structure_factor_coef Fsqd
_refine_ls_weighting_details
;
calc w=1/[\s^2^(Fo^2^)+(0.1377P)^2^+0.0000P] where 
P=(Fo^2^+2Fc^2^)/3
;
_refine_ls_weighting_scheme calc
_refine_ls_wR_factor_gt 0.1912
_refine_ls_wR_factor_ref 0.2376
_reflns_number_gt 4818
_reflns_number_total 9228
_reflns_threshold_expression >2sigma(I)
_cod_data_source_file b107307a.txt
_cod_data_source_block compound1
_cod_original_cell_volume 2622.1(14)
_cod_original_sg_symbol_H-M P-1
_cod_database_code 7702700

loop_
_symmetry_equiv_pos_as_xyz
'x, y, z'
'-x, -y, -z'

loop_
_atom_site_label
_atom_site_type_symbol
_atom_site_fract_x
_atom_site_fract_y
_atom_site_fract_z
_atom_site_U_iso_or_equiv
_atom_site_adp_type
_atom_site_occupancy
_atom_site_symmetry_multiplicity
_atom_site_calc_flag
_atom_site_refinement_flags
Ru1 Ru 0.74584(6) 1.14916(6) 0.15416(5) 0.0390(3) Uani 1 1 d .
Ru2 Ru 0.72847(7) 0.65667(6) 0.34664(5) 0.0491(3) Uani 1 1 d .
Cl1 Cl 0.8940(3) 0.9225(3) 0.63634(19) 0.0720(9) Uani 1 1 d .
O11 O 0.9415(10) 0.8944(17) 0.5556(9) 0.241(11) Uani 1 1 d .
O12 O 0.884(2) 0.8362(13) 0.6866(14) 0.278(13) Uani 1 1 d .
O13 O 0.9653(7) 0.9613(7) 0.6754(6) 0.091(3) Uani 1 1 d .
O14 O 0.7884(9) 0.9744(13) 0.6449(12) 0.213(10) Uani 1 1 d .
Cl2 Cl 0.3585(3) 0.2880(3) 0.0712(3) 0.1117(15) Uani 1 1 d .
O21 O 0.3659(12) 0.1946(12) 0.096(2) 0.330(17) Uani 1 1 d .
O22 O 0.4463(15) 0.3038(17) 0.0120(13) 0.271(11) Uani 1 1 d .
O23 O 0.384(3) 0.333(4) 0.151(2) 0.65(3) Uani 1 1 d .
O24 O 0.2433(9) 0.3487(9) 0.0754(10) 0.155(5) Uani 1 1 d .
N11 N 0.8197(9) 0.5457(8) 0.4186(6) 0.065(3) Uani 1 1 d .
N21 N 0.8028(7) 0.5641(6) 0.2502(6) 0.055(2) Uani 1 1 d .
N31 N 0.8627(6) 0.7164(5) 0.3260(5) 0.0370(18) Uani 1 1 d .
N41 N 0.6714(7) 0.7524(8) 0.4409(6) 0.067(3) Uani 1 1 d .
N51 N 0.7428(7) 1.1913(7) 0.2762(6) 0.056(2) Uani 1 1 d .
N61 N 0.6879(7) 1.2922(6) 0.1358(7) 0.056(2) Uani 1 1 d .
N71 N 0.9112(6) 1.1546(5) 0.0988(5) 0.0375(18) Uani 1 1 d .
N81 N 0.7608(7) 1.1139(5) 0.0265(5) 0.0396(19) Uani 1 1 d .
N91 N 0.5897(6) 1.1267(6) 0.1973(5) 0.046(2) Uani 1 1 d .
H91 H 0.5265 1.1736 0.2035 0.056 Uiso 1 1 calc R
N101 N 0.6139(6) 0.7495(6) 0.2747(5) 0.044(2) Uani 1 1 d .
C12 C 0.8752(13) 0.4687(10) 0.3721(9) 0.080(4) Uani 1 1 d .
C13 C 0.9344(12) 0.3841(10) 0.4133(11) 0.095(5) Uani 1 1 d .
H13 H 0.9731 0.3303 0.3799 0.115 Uiso 1 1 calc R
C14 C 0.9348(19) 0.3811(14) 0.5025(14) 0.126(8) Uani 1 1 d .
H14 H 0.9744 0.3251 0.5317 0.152 Uiso 1 1 calc R
C15 C 0.8778(16) 0.4591(15) 0.5493(12) 0.116(7) Uani 1 1 d .
H15 H 0.8776 0.4565 0.6113 0.139 Uiso 1 1 calc R
C16 C 0.8186(13) 0.5447(12) 0.5068(9) 0.097(5) Uani 1 1 d .
H16 H 0.7798 0.5990 0.5394 0.116 Uiso 1 1 calc R
C22 C 0.8738(11) 0.4791(8) 0.2761(8) 0.063(3) Uani 1 1 d .
C23 C 0.9362(13) 0.4142(9) 0.2165(10) 0.086(4) Uani 1 1 d .
H23 H 0.9830 0.3558 0.2363 0.103 Uiso 1 1 calc R
C24 C 0.9313(12) 0.4334(9) 0.1252(10) 0.084(4) Uani 1 1 d .
H24 H 0.9752 0.3893 0.0824 0.101 Uiso 1 1 calc R
C25 C 0.8605(11) 0.5185(9) 0.1003(9) 0.071(3) Uani 1 1 d .
H25 H 0.8541 0.5342 0.0396 0.085 Uiso 1 1 calc R
C26 C 0.7998(9) 0.5799(7) 0.1640(7) 0.051(3) Uani 1 1 d .
H26 H 0.7519 0.6383 0.1452 0.061 Uiso 1 1 calc R
C32 C 0.8498(8) 0.7891(7) 0.3766(6) 0.044(2) Uani 1 1 d .
C33 C 0.9354(9) 0.8360(7) 0.3694(7) 0.049(3) Uani 1 1 d .
H33 H 0.9240 0.8870 0.4054 0.058 Uiso 1 1 calc R
C34 C 1.0336(9) 0.8079(8) 0.3109(8) 0.058(3) Uani 1 1 d .
H34 H 1.0924 0.8395 0.3051 0.069 Uiso 1 1 calc R
C35 C 1.0507(8) 0.7326(8) 0.2580(7) 0.052(3) Uani 1 1 d .
H35 H 1.1204 0.7122 0.2165 0.062 Uiso 1 1 calc R
C36 C 0.9630(8) 0.6890(7) 0.2683(7) 0.049(3) Uani 1 1 d .
H36 H 0.9738 0.6375 0.2331 0.058 Uiso 1 1 calc R
C42 C 0.7392(9) 0.8118(8) 0.4386(6) 0.056(3) Uani 1 1 d .
C43 C 0.7011(12) 0.8881(11) 0.4920(8) 0.089(4) Uani 1 1 d .
H43 H 0.7463 0.9313 0.4892 0.107 Uiso 1 1 calc R
C44 C 0.5954(13) 0.8997(14) 0.5498(10) 0.113(6) Uani 1 1 d .
H44 H 0.5688 0.9503 0.5884 0.136 Uiso 1 1 calc R
C45 C 0.5289(13) 0.8384(17) 0.5515(11) 0.138(8) Uani 1 1 d .
H45 H 0.4559 0.8467 0.5901 0.166 Uiso 1 1 calc R
C46 C 0.5699(12) 0.7660(13) 0.4967(9) 0.101(5) Uani 1 1 d .
H46 H 0.5244 0.7233 0.4981 0.121 Uiso 1 1 calc R
C52 C 0.6997(10) 1.2839(11) 0.2896(9) 0.075(4) Uani 1 1 d .
C53 C 0.6899(12) 1.3154(15) 0.3741(13) 0.117(8) Uani 1 1 d .
H53 H 0.6573 1.3806 0.3838 0.140 Uiso 1 1 calc R
C54 C 0.7257(15) 1.255(2) 0.4428(12) 0.137(11) Uani 1 1 d .
H54 H 0.7179 1.2765 0.5001 0.164 Uiso 1 1 calc R
C55 C 0.7713(13) 1.1666(14) 0.4257(8) 0.096(6) Uani 1 1 d .
H55 H 0.7999 1.1234 0.4716 0.115 Uiso 1 1 calc R
C56 C 0.7798(9) 1.1326(11) 0.3432(7) 0.069(4) Uani 1 1 d .
H56 H 0.8122 1.0672 0.3345 0.082 Uiso 1 1 calc R
C62 C 0.6671(10) 1.3415(10) 0.2087(11) 0.079(4) Uani 1 1 d .
C63 C 0.6198(13) 1.4407(12) 0.2002(16) 0.119(7) Uani 1 1 d .
H63 H 0.6029 1.4769 0.2507 0.143 Uiso 1 1 calc R
C64 C 0.5982(15) 1.4846(13) 0.120(2) 0.140(10) Uani 1 1 d .
H64 H 0.5649 1.5508 0.1150 0.168 Uiso 1 1 calc R
C65 C 0.6240(12) 1.4343(10) 0.0489(14) 0.105(6) Uani 1 1 d .
H65 H 0.6111 1.4645 -0.0074 0.127 Uiso 1 1 calc R
C66 C 0.6692(10) 1.3389(8) 0.0574(10) 0.072(4) Uani 1 1 d .
H66 H 0.6883 1.3039 0.0059 0.086 Uiso 1 1 calc R
C72 C 0.9488(9) 1.1326(6) 0.0115(6) 0.043(2) Uani 1 1 d .
C73 C 1.0549(10) 1.1345(7) -0.0341(7) 0.057(3) Uani 1 1 d .
H73 H 1.0788 1.1174 -0.0942 0.069 Uiso 1 1 calc R
C74 C 1.1287(10) 1.1621(7) 0.0081(8) 0.062(3) Uani 1 1 d .
H74 H 1.2024 1.1663 -0.0237 0.074 Uiso 1 1 calc R
C75 C 1.0946(9) 1.1830(7) 0.0960(7) 0.050(3) Uani 1 1 d .
H75 H 1.1452 1.1997 0.1262 0.060 Uiso 1 1 calc R
C76 C 0.9849(8) 1.1794(6) 0.1400(7) 0.042(2) Uani 1 1 d .
H76 H 0.9606 1.1946 0.2006 0.051 Uiso 1 1 calc R
C82 C 0.8640(9) 1.1043(6) -0.0266(6) 0.044(2) Uani 1 1 d .
C83 C 0.8885(11) 1.0709(6) -0.1129(7) 0.056(3) Uani 1 1 d .
H83 H 0.9622 1.0648 -0.1499 0.068 Uiso 1 1 calc R
C84 C 0.8022(13) 1.0475(8) -0.1413(7) 0.068(4) Uani 1 1 d .
H84 H 0.8161 1.0247 -0.1989 0.082 Uiso 1 1 calc R
C85 C 0.6974(13) 1.0568(8) -0.0880(8) 0.068(4) Uani 1 1 d .
H85 H 0.6382 1.0401 -0.1080 0.082 Uiso 1 1 calc R
C86 C 0.6766(10) 1.0909(7) -0.0035(7) 0.052(3) Uani 1 1 d .
H86 H 0.6026 1.0980 0.0334 0.062 Uiso 1 1 calc R
C92 C 0.5867(7) 1.0371(7) 0.2160(6) 0.038(2) Uani 1 1 d .
C93 C 0.4849(8) 1.0043(8) 0.2416(6) 0.048(3) Uani 1 1 d .
H93 H 0.4114 1.0486 0.2463 0.058 Uiso 1 1 calc R
C94 C 0.4921(8) 0.9107(7) 0.2592(7) 0.047(3) Uani 1 1 d .
H94 H 0.4239 0.8899 0.2765 0.056 Uiso 1 1 calc R
C95 C 0.6064(8) 0.8414(7) 0.2515(6) 0.039(2) Uani 1 1 d .
C96 C 0.7041(7) 0.8760(7) 0.2280(5) 0.038(2) Uani 1 1 d .
H96 H 0.7775 0.8319 0.2246 0.045 Uiso 1 1 calc R
C97 C 0.6999(7) 0.9701(6) 0.2094(5) 0.034(2) Uani 1 1 d .
C102 C 0.5211(8) 0.7106(8) 0.2716(8) 0.055(3) Uani 1 1 d .
C103 C 0.4523(8) 0.7386(8) 0.2066(8) 0.056(3) Uani 1 1 d .
H103 H 0.4656 0.7866 0.1620 0.068 Uiso 1 1 calc R
C104 C 0.3659(10) 0.6969(10) 0.2071(11) 0.080(4) Uani 1 1 d .
H104 H 0.3212 0.7140 0.1616 0.096 Uiso 1 1 calc R
C105 C 0.3442(11) 0.6295(10) 0.2745(12) 0.086(5) Uani 1 1 d .
H105 H 0.2800 0.6048 0.2780 0.103 Uiso 1 1 calc R
C106 C 0.4145(11) 0.5977(9) 0.3366(9) 0.077(4) Uani 1 1 d .
H106 H 0.3988 0.5512 0.3822 0.093 Uiso 1 1 calc R
C107 C 0.5099(10) 0.6345(9) 0.3326(8) 0.063(3) Uani 1 1 d .
O98 O 0.7902(5) 1.0039(4) 0.1886(4) 0.0374(15) Uani 1 1 d .
O108 O 0.5892(7) 0.5986(6) 0.3840(5) 0.078(3) Uani 1 1 d .
O30 O 0.774(2) 0.6980(14) 0.6770(11) 0.241(9) Uani 1 1 d .
O31 O 0.1776(13) 0.4863(10) 0.1957(16) 0.251(11) Uani 1 1 d .

loop_
_atom_site_aniso_label
_atom_site_aniso_U_11
_atom_site_aniso_U_22
_atom_site_aniso_U_33
_atom_site_aniso_U_23
_atom_site_aniso_U_13
_atom_site_aniso_U_12
Ru1 0.0364(5) 0.0399(5) 0.0409(5) -0.0077(3) -0.0089(3) -0.0071(4)
Ru2 0.0492(5) 0.0641(6) 0.0426(5) 0.0172(4) -0.0121(4) -0.0349(5)
Cl1 0.066(2) 0.104(3) 0.0489(17) -0.0150(17) -0.0156(14) -0.0181(19)
O11 0.098(9) 0.53(3) 0.107(10) -0.161(16) 0.005(8) -0.064(14)
O12 0.49(4) 0.183(17) 0.28(2) 0.121(16) -0.23(2) -0.22(2)
O13 0.072(6) 0.142(9) 0.079(6) -0.011(6) -0.030(5) -0.049(6)
O14 0.058(7) 0.29(2) 0.30(2) -0.220(18) -0.068(9) 0.049(9)
Cl2 0.076(3) 0.106(3) 0.146(4) 0.047(3) -0.020(3) -0.037(2)
O21 0.109(11) 0.164(15) 0.71(5) 0.24(2) -0.172(19) -0.063(10)
O22 0.165(15) 0.35(3) 0.228(19) 0.098(18) 0.068(14) -0.078(16)
O23 0.38(3) 1.48(10) 0.34(3) -0.35(6) -0.06(3) -0.505
O24 0.079(7) 0.132(10) 0.250(15) 0.080(10) -0.091(9) -0.014(7)
N11 0.086(7) 0.086(8) 0.048(6) 0.027(5) -0.023(5) -0.066(7)
N21 0.055(5) 0.047(5) 0.068(6) 0.028(4) -0.031(5) -0.019(4)
N31 0.038(5) 0.037(5) 0.037(4) 0.012(4) -0.013(4) -0.013(4)
N41 0.038(5) 0.119(9) 0.049(5) 0.004(5) -0.004(4) -0.035(6)
N51 0.035(5) 0.087(8) 0.053(6) -0.030(5) 0.000(4) -0.025(5)
N61 0.032(5) 0.045(5) 0.089(7) -0.024(5) -0.009(5) 0.002(4)
N71 0.041(4) 0.019(4) 0.048(5) 0.006(3) -0.007(4) -0.006(3)
N81 0.050(5) 0.029(4) 0.035(4) 0.005(3) -0.020(4) 0.004(4)
N91 0.031(4) 0.048(5) 0.061(5) -0.019(4) -0.013(4) -0.002(4)
N101 0.032(4) 0.056(6) 0.045(5) 0.000(4) -0.001(4) -0.019(4)
C12 0.114(11) 0.077(9) 0.082(9) 0.057(8) -0.064(9) -0.070(9)
C13 0.098(11) 0.073(9) 0.141(14) 0.056(9) -0.080(10) -0.047(8)
C14 0.173(19) 0.111(14) 0.149(18) 0.105(13) -0.118(16) -0.104(15)
C15 0.131(15) 0.154(17) 0.101(13) 0.097(13) -0.078(12) -0.100(15)
C16 0.115(11) 0.142(14) 0.068(9) 0.051(9) -0.036(8) -0.097(11)
C22 0.082(9) 0.044(7) 0.083(9) 0.025(6) -0.045(7) -0.038(6)
C23 0.117(12) 0.042(8) 0.114(12) 0.020(8) -0.061(10) -0.027(8)
C24 0.093(10) 0.050(8) 0.109(12) -0.019(8) -0.044(9) 0.008(7)
C25 0.085(9) 0.059(8) 0.078(9) 0.002(7) -0.035(7) -0.022(7)
C26 0.053(7) 0.041(6) 0.063(7) 0.007(6) -0.026(6) -0.012(5)
C32 0.041(6) 0.058(7) 0.034(5) 0.017(5) -0.017(4) -0.016(5)
C33 0.059(7) 0.056(7) 0.044(6) 0.014(5) -0.024(5) -0.033(6)
C34 0.055(7) 0.061(8) 0.068(7) 0.043(6) -0.037(6) -0.035(6)
C35 0.036(6) 0.064(8) 0.051(6) 0.018(6) -0.009(5) -0.015(5)
C36 0.045(6) 0.042(6) 0.056(6) 0.019(5) -0.017(5) -0.010(5)
C42 0.058(7) 0.077(8) 0.034(6) -0.002(5) -0.015(5) -0.017(6)
C43 0.081(10) 0.128(13) 0.069(9) -0.026(9) -0.027(8) -0.026(9)
C44 0.064(10) 0.175(18) 0.088(11) -0.083(11) 0.005(8) 0.004(11)
C45 0.054(9) 0.27(3) 0.106(13) -0.074(15) 0.004(9) -0.055(13)
C46 0.071(9) 0.180(17) 0.069(9) -0.044(10) 0.011(7) -0.067(11)
C52 0.045(7) 0.105(11) 0.090(10) -0.072(9) 0.018(7) -0.039(7)
C53 0.057(9) 0.168(19) 0.146(16) -0.123(15) 0.049(10) -0.066(11)
C54 0.079(12) 0.29(3) 0.079(12) -0.107(17) 0.032(10) -0.111(17)
C55 0.092(11) 0.179(18) 0.038(7) -0.032(9) -0.004(7) -0.065(12)
C56 0.044(7) 0.119(11) 0.048(7) -0.022(7) 0.005(5) -0.032(7)
C62 0.038(7) 0.077(10) 0.131(13) -0.062(10) 0.011(7) -0.027(7)
C63 0.064(10) 0.074(12) 0.23(2) -0.087(14) 0.004(12) -0.024(9)
C64 0.074(12) 0.059(12) 0.30(3) -0.012(16) -0.075(17) -0.002(9)
C65 0.078(10) 0.037(8) 0.21(2) -0.001(10) -0.072(12) -0.003(7)
C66 0.061(8) 0.043(7) 0.121(11) 0.004(7) -0.050(8) -0.009(6)
C72 0.055(6) 0.027(5) 0.035(5) 0.006(4) 0.007(5) -0.007(5)
C73 0.063(7) 0.044(7) 0.046(6) 0.005(5) 0.006(6) 0.002(6)
C74 0.049(7) 0.045(7) 0.073(8) 0.020(6) 0.006(6) -0.005(5)
C75 0.051(6) 0.042(6) 0.058(7) 0.009(5) -0.010(5) -0.017(5)
C76 0.036(5) 0.035(5) 0.055(6) -0.002(5) -0.011(5) -0.005(4)
C82 0.064(7) 0.022(5) 0.031(5) 0.007(4) -0.003(5) 0.004(5)
C83 0.100(9) 0.024(5) 0.038(6) 0.002(4) -0.014(6) -0.004(6)
C84 0.128(12) 0.041(7) 0.030(6) 0.003(5) -0.028(7) -0.004(7)
C85 0.113(11) 0.045(7) 0.053(7) 0.003(6) -0.048(8) -0.009(7)
C86 0.068(7) 0.037(6) 0.053(6) 0.005(5) -0.030(6) -0.007(5)
C92 0.033(5) 0.047(6) 0.033(5) -0.015(4) -0.010(4) -0.003(5)
C93 0.026(5) 0.067(8) 0.054(6) -0.023(5) -0.014(4) -0.002(5)
C94 0.031(5) 0.054(7) 0.065(7) -0.024(5) -0.005(5) -0.018(5)
C95 0.035(5) 0.048(6) 0.039(5) -0.005(4) -0.011(4) -0.016(5)
C96 0.022(4) 0.060(7) 0.033(5) 0.003(4) -0.011(4) -0.010(4)
C97 0.034(5) 0.044(6) 0.026(5) 0.002(4) -0.011(4) -0.011(4)
C102 0.030(5) 0.059(7) 0.082(8) -0.021(6) 0.001(5) -0.022(5)
C103 0.031(5) 0.057(7) 0.085(8) -0.024(6) -0.018(5) -0.005(5)
C104 0.041(7) 0.070(9) 0.137(13) -0.025(9) -0.036(8) -0.003(7)
C105 0.043(7) 0.071(10) 0.153(14) -0.044(10) -0.015(9) -0.020(7)
C106 0.057(8) 0.074(9) 0.099(10) -0.009(8) 0.018(7) -0.039(7)
C107 0.049(7) 0.075(8) 0.070(8) -0.006(7) 0.002(6) -0.036(6)
O98 0.024(3) 0.049(4) 0.039(3) 0.007(3) -0.008(3) -0.011(3)
O108 0.083(6) 0.097(7) 0.075(6) 0.026(5) -0.018(5) -0.067(5)
O30 0.38(3) 0.24(2) 0.164(14) 0.067(13) -0.120(17) -0.16(2)
O31 0.167(14) 0.118(12) 0.54(4) 0.007(16) -0.228(19) -0.048(10)

loop_
_atom_type_symbol
_atom_type_description
_atom_type_scat_dispersion_real
_atom_type_scat_dispersion_imag
_atom_type_scat_source
C C 0.0033 0.0016 'International Tables Vol C Tables 4.2.6.8 and 6.1.1.4'
H H 0.0000 0.0000 'International Tables Vol C Tables 4.2.6.8 and 6.1.1.4'
N N 0.0061 0.0033 'International Tables Vol C Tables 4.2.6.8 and 6.1.1.4'
O O 0.0106 0.0060 'International Tables Vol C Tables 4.2.6.8 and 6.1.1.4'
Cl Cl 0.1484 0.1585 'International Tables Vol C Tables 4.2.6.8 and 6.1.1.4'
Ru Ru -1.2594 0.8363 'International Tables Vol C Tables 4.2.6.8 and 6.1.1.4'

loop_
_geom_angle_atom_site_label_1
_geom_angle_atom_site_label_2
_geom_angle_atom_site_label_3
_geom_angle
N91 Ru1 N51 90.4(3)
N91 Ru1 N61 95.6(3)
N51 Ru1 N61 78.4(4)
N91 Ru1 N81 94.9(3)
N51 Ru1 N81 174.4(3)
N61 Ru1 N81 99.0(3)
N91 Ru1 N71 171.3(3)
N51 Ru1 N71 96.7(3)
N61 Ru1 N71 90.8(3)
N81 Ru1 N71 78.3(3)
N91 Ru1 O98 79.1(3)
N51 Ru1 O98 96.4(3)
N61 Ru1 O98 172.6(3)
N81 Ru1 O98 86.6(3)
N71 Ru1 O98 95.0(2)
N41 Ru2 N21 173.6(3)
N41 Ru2 N31 79.2(3)
N21 Ru2 N31 94.5(3)
N41 Ru2 N11 98.9(4)
N21 Ru2 N11 79.8(4)
N31 Ru2 N11 89.0(3)
N41 Ru2 O108 94.9(4)
N21 Ru2 O108 91.3(3)
N31 Ru2 O108 172.9(3)
N11 Ru2 O108 88.1(3)
N41 Ru2 N101 86.3(3)
N21 Ru2 N101 96.2(3)
N31 Ru2 N101 103.0(3)
N11 Ru2 N101 167.7(3)
O108 Ru2 N101 80.3(3)
O14 Cl1 O11 115.0(10)
O14 Cl1 O13 112.8(7)
O11 Cl1 O13 113.5(8)
O14 Cl1 O12 103.6(14)
O11 Cl1 O12 102.8(14)
O13 Cl1 O12 107.7(8)
O22 Cl2 O21 114.9(14)
O22 Cl2 O24 122.2(11)
O21 Cl2 O24 115.6(8)
O22 Cl2 O23 96.2(17)
O21 Cl2 O23 107(2)
O24 Cl2 O23 94.6(18)
C16 N11 C12 121.2(12)
C16 N11 Ru2 124.3(11)
C12 N11 Ru2 114.3(7)
C26 N21 C22 116.7(10)
C26 N21 Ru2 127.0(7)
C22 N21 Ru2 115.9(8)
C36 N31 C32 117.7(8)
C36 N31 Ru2 125.9(7)
C32 N31 Ru2 116.4(6)
C46 N41 C42 119.9(11)
C46 N41 Ru2 124.6(9)
C42 N41 Ru2 115.1(7)
C56 N51 C52 118.5(11)
C56 N51 Ru1 124.0(8)
C52 N51 Ru1 117.4(9)
C66 N61 C62 119.4(12)
C66 N61 Ru1 124.5(8)
C62 N61 Ru1 116.1(10)
C76 N71 C72 117.8(8)
C76 N71 Ru1 126.2(6)
C72 N71 Ru1 116.0(6)
C82 N81 C86 118.9(9)
C82 N81 Ru1 116.8(6)
C86 N81 Ru1 124.0(7)
C92 N91 Ru1 116.3(6)
C95 N101 C102 120.5(8)
C95 N101 Ru2 127.6(6)
C102 N101 Ru2 110.1(7)
N11 C12 C13 121.4(13)
N11 C12 C22 116.3(11)
C13 C12 C22 122.2(15)
C14 C13 C12 118.6(17)
C15 C14 C13 119.6(16)
C14 C15 C16 121.4(16)
N11 C16 C15 117.8(17)
C23 C22 N21 121.8(11)
C23 C22 C12 125.0(12)
N21 C22 C12 113.2(12)
C22 C23 C24 120.0(12)
C25 C24 C23 117.5(12)
C26 C25 C24 119.1(12)
N21 C26 C25 124.8(10)
N31 C32 C33 122.3(9)
N31 C32 C42 113.4(9)
C33 C32 C42 124.3(10)
C34 C33 C32 118.8(10)
C33 C34 C35 120.7(10)
C36 C35 C34 117.8(10)
N31 C36 C35 122.7(10)
N41 C42 C43 120.1(11)
N41 C42 C32 115.3(10)
C43 C42 C32 124.6(11)
C44 C43 C42 118.5(14)
C45 C44 C43 120.3(14)
C46 C45 C44 118.5(13)
N41 C46 C45 122.7(14)
N51 C52 C53 119.4(17)
N51 C52 C62 112.9(10)
C53 C52 C62 127.7(16)
C54 C53 C52 121.9(19)
C55 C54 C53 116.6(15)
C54 C55 C56 122.9(18)
N51 C56 C55 120.5(14)
N61 C62 C63 118.0(17)
N61 C62 C52 114.9(11)
C63 C62 C52 127.2(15)
C64 C63 C62 120.6(18)
C65 C64 C63 119.7(18)
C64 C65 C66 119.5(18)
N61 C66 C65 122.8(14)
C73 C72 N71 122.7(10)
C73 C72 C82 123.5(9)
N71 C72 C82 113.7(8)
C72 C73 C74 119.0(10)
C75 C74 C73 119.8(10)
C74 C75 C76 118.8(10)
N71 C76 C75 121.8(9)
N81 C82 C83 122.2(10)
N81 C82 C72 114.7(8)
C83 C82 C72 123.1(10)
C84 C83 C82 117.8(11)
C85 C84 C83 120.5(11)
C84 C85 C86 119.8(12)
N81 C86 C85 120.8(11)
N91 C92 C93 125.8(9)
N91 C92 C97 114.1(8)
C93 C92 C97 120.1(9)
C94 C93 C92 120.8(9)
C93 C94 C95 119.9(8)
N101 C95 C96 121.9(8)
N101 C95 C94 120.0(8)
C96 C95 C94 117.8(9)
C97 C96 C95 123.8(8)
O98 C97 C96 124.7(8)
O98 C97 C92 117.7(8)
C96 C97 C92 117.6(8)
C103 C102 C107 120.7(10)
C103 C102 N101 123.5(10)
C107 C102 N101 115.5(10)
C104 C103 C102 120.2(12)
C103 C104 C105 119.6(13)
C106 C105 C104 121.0(12)
C105 C106 C107 120.0(12)
O108 C107 C102 119.5(9)
O108 C107 C106 122.8(11)
C102 C107 C106 117.7(12)
C97 O98 Ru1 112.0(5)
C107 O108 Ru2 111.8(6)

loop_
_geom_bond_atom_site_label_1
_geom_bond_atom_site_label_2
_geom_bond_distance
Ru1 N91 2.002(8)
Ru1 N51 2.038(8)
Ru1 N61 2.038(9)
Ru1 N81 2.051(7)
Ru1 N71 2.054(7)
Ru1 O98 2.093(6)
Ru2 N41 2.025(10)
Ru2 N21 2.028(10)
Ru2 N31 2.037(7)
Ru2 N11 2.059(10)
Ru2 O108 2.073(7)
Ru2 N101 2.077(8)
Cl1 O14 1.299(10)
Cl1 O11 1.317(11)
Cl1 O13 1.433(8)
Cl1 O12 1.434(15)
Cl2 O22 1.312(14)
Cl2 O21 1.370(14)
Cl2 O24 1.442(10)
Cl2 O23 1.59(2)
N11 C16 1.353(15)
N11 C12 1.351(17)
N21 C26 1.326(12)
N21 C22 1.383(14)
N31 C36 1.347(12)
N31 C32 1.355(12)
N41 C46 1.335(14)
N41 C42 1.365(13)
N51 C56 1.338(15)
N51 C52 1.346(15)
N61 C66 1.347(14)
N61 C62 1.350(15)
N71 C76 1.360(11)
N71 C72 1.371(11)
N81 C82 1.336(12)
N81 C86 1.359(12)
N91 C92 1.331(12)
N101 C95 1.345(12)
N101 C102 1.429(11)
C12 C13 1.412(17)
C12 C22 1.470(16)
C13 C14 1.37(2)
C14 C15 1.37(3)
C15 C16 1.43(2)
C22 C23 1.360(18)
C23 C24 1.411(18)
C24 C25 1.378(16)
C25 C26 1.365(15)
C32 C33 1.395(13)
C32 C42 1.464(14)
C33 C34 1.336(14)
C34 C35 1.399(15)
C35 C36 1.379(13)
C42 C43 1.388(16)
C43 C44 1.390(18)
C44 C45 1.38(2)
C45 C46 1.36(2)
C52 C53 1.403(19)
C52 C62 1.485(19)
C53 C54 1.36(3)
C54 C55 1.31(3)
C55 C56 1.395(16)
C62 C63 1.42(2)
C63 C64 1.37(3)
C64 C65 1.33(3)
C65 C66 1.363(16)
C72 C73 1.351(14)
C72 C82 1.476(14)
C73 C74 1.394(15)
C74 C75 1.374(14)
C75 C76 1.389(13)
C82 C83 1.414(13)
C83 C84 1.372(16)
C84 C85 1.353(17)
C85 C86 1.398(14)
C92 C93 1.430(13)
C92 C97 1.456(12)
C93 C94 1.359(14)
C94 C95 1.481(13)
C95 C96 1.398(12)
C96 C97 1.375(12)
C97 O98 1.309(10)
C102 C103 1.398(14)
C102 C107 1.394(16)
C103 C104 1.370(15)
C104 C105 1.39(2)
C105 C106 1.379(18)
C106 C107 1.414(15)
C107 O108 1.343(14)
